data_4301110
loop_
_publ_author_name
'Herbert W. Roesky'
'Anukul Jana'
'Carola Schulzke'
'Alexander D\"oring'
'Tobias Beck'
'Aritra Pal'
'Regine Herbst-Irmer'

_publ_contact_author_address
;Institut f\"ur Anorganische Chemie
der Georg-August-Universit\"at G\"ottingen
Tammannstr. 4, 37077 G\"ottingen, Germany
;
_publ_contact_author_email hroesky@gwdg.de
_publ_contact_author_fax +49-551-393373
_publ_contact_author_name 'Herbert W. Roesky'
_publ_contact_author_phone +49-551-393001
_publ_section_title
;
Facile Access of Stable Divalent Tin Compounds with Terminal Methyl, Amide,
Fluoride, and Iodide Substituents
;
_journal_name_full 'Inorganic Chemistry'
_journal_page_first 193
_journal_page_last 197
_journal_paper_doi 10.1021/ic8015639
_journal_volume 48
_journal_year 2009
_chemical_formula_moiety 'C35 H59 N3 Si2 Sn'
_chemical_formula_sum 'C35 H59 N3 Si2 Sn'
_chemical_formula_weight 696.72
_chemical_name_common 3
_chemical_name_systematic
; 
 ? 
;
_space_group_IT_number 62
_symmetry_cell_setting orthorhombic
_symmetry_space_group_name_Hall '-P 2ac 2n'
_symmetry_space_group_name_H-M 'P n m a'
_atom_sites_solution_hydrogens geom
_atom_sites_solution_primary direct
_atom_sites_solution_secondary difmap
_audit_creation_method SHELXL-97
_cell_angle_alpha 90.00
_cell_angle_beta 90.00
_cell_angle_gamma 90.00
_cell_formula_units_Z 4
_cell_length_a 14.796(2)
_cell_length_b 20.099(3)
_cell_length_c 12.471(2)
_cell_measurement_reflns_used 9330
_cell_measurement_temperature 100(2)
_cell_measurement_theta_max 59.857
_cell_measurement_theta_min 2.198
_cell_volume 3708.7(10)
_computing_cell_refinement 'Bruker AXS SAINT (v 7.01A, Bruker 2003)'
_computing_data_collection 'Proteum (v 1.40, Bruker 2002)'
_computing_data_reduction 'Bruker AXS SAINT (v 7.01A, Bruker 2003)'
_computing_molecular_graphics 'Bruker AXS SHELXTL (v 6.12)'
_computing_publication_material 'SHELXL-97 (Sheldrick, 2008)'
_computing_structure_refinement 'SHELXL-97 (Sheldrick, 2008)'
_computing_structure_solution 'SHELXS-97 (Sheldrick, 2008)'
_diffrn_ambient_temperature 100(2)
_diffrn_detector_area_resol_mean 5.602
_diffrn_measured_fraction_theta_full 0.991
_diffrn_measured_fraction_theta_max 0.992
_diffrn_measurement_device_type 'Bruker three circle diffractometer'
_diffrn_measurement_method 'phi and omega scan'
_diffrn_radiation_monochromator 'mirror system'
_diffrn_radiation_source 'rotating anode'
_diffrn_radiation_type CuK\a
_diffrn_radiation_wavelength 1.54178
_diffrn_reflns_av_R_equivalents 0.0782
_diffrn_reflns_av_sigmaI/netI 0.0333
_diffrn_reflns_limit_h_max 16
_diffrn_reflns_limit_h_min -16
_diffrn_reflns_limit_k_max 22
_diffrn_reflns_limit_k_min -22
_diffrn_reflns_limit_l_max 13
_diffrn_reflns_limit_l_min -13
_diffrn_reflns_number 34632
_diffrn_reflns_theta_full 60.22
_diffrn_reflns_theta_max 60.22
_diffrn_reflns_theta_min 4.17
_diffrn_standards_decay_% 0
_diffrn_standards_interval_count 0
_diffrn_standards_interval_time 0
_diffrn_standards_number 0
_exptl_absorpt_coefficient_mu 6.282
_exptl_absorpt_correction_T_max 0.5723
_exptl_absorpt_correction_T_min 0.4525
_exptl_absorpt_correction_type multi-scan
_exptl_absorpt_process_details SADABS
_exptl_crystal_colour yellow
_exptl_crystal_density_diffrn 1.248
_exptl_crystal_density_method 'not measured'
_exptl_crystal_description block
_exptl_crystal_F_000 1472
_exptl_crystal_size_max 0.15
_exptl_crystal_size_mid 0.10
_exptl_crystal_size_min 0.10
_refine_diff_density_max 0.704
_refine_diff_density_min -0.654
_refine_diff_density_rms 0.089
_refine_ls_extinction_method none
_refine_ls_goodness_of_fit_ref 1.093
_refine_ls_hydrogen_treatment constr
_refine_ls_matrix_type full
_refine_ls_number_parameters 336
_refine_ls_number_reflns 2837
_refine_ls_number_restraints 524
_refine_ls_restrained_S_all 1.037
_refine_ls_R_factor_all 0.0559
_refine_ls_R_factor_gt 0.0489
_refine_ls_shift/su_max 0.000
_refine_ls_shift/su_mean 0.000
_refine_ls_structure_factor_coef Fsqd
_refine_ls_weighting_details 'calc w=1/[\s^2^(Fo^2^)+(0.0264P)^2^+18.8690P] where P=(Fo^2^+2Fc^2^)/3'
_refine_ls_weighting_scheme calc
_refine_ls_wR_factor_gt 0.1080
_refine_ls_wR_factor_ref 0.1119
_reflns_number_gt 2491
_reflns_number_total 2837
_reflns_threshold_expression >2sigma(I)
_cod_data_source_file ic8015639_si_002_3.cif
_cod_data_source_block comp3
_cod_database_code 4301110

loop_
_symmetry_equiv_pos_as_xyz
'x, y, z'
'-x+1/2, -y, z+1/2'
'-x, y+1/2, -z'
'x+1/2, -y+1/2, -z+1/2'
'-x, -y, -z'
'x-1/2, y, -z-1/2'
'x, -y-1/2, z'
'-x-1/2, y-1/2, z-1/2'

loop_
_atom_site_label
_atom_site_type_symbol
_atom_site_fract_x
_atom_site_fract_y
_atom_site_fract_z
_atom_site_U_iso_or_equiv
_atom_site_adp_type
_atom_site_occupancy
_atom_site_symmetry_multiplicity
_atom_site_calc_flag
_atom_site_refinement_flags
_atom_site_disorder_assembly
_atom_site_disorder_group
Sn1 Sn 0.08796(3) 0.7500 0.86012(4) 0.03176(17) Uani 1 2 d S . .
C2 C 0.2697(3) 0.8120(3) 0.7660(5) 0.0523(15) Uani 1 1 d U A .
C3 C 0.3091(5) 0.7500 0.7628(6) 0.0469(19) Uani 1 2 d SU . .
H3 H 0.3731 0.7500 0.7576 0.056 Uiso 1 2 calc SR . .
C4 C 0.3275(5) 0.8699(4) 0.7271(8) 0.102(3) Uani 1 1 d U . .
H4A H 0.3070 0.9112 0.7612 0.153 Uiso 0.50 1 calc PR . .
H4B H 0.3219 0.8741 0.6491 0.153 Uiso 0.50 1 calc PR . .
H4C H 0.3909 0.8618 0.7459 0.153 Uiso 0.50 1 calc PR . .
H4D H 0.3729 0.8535 0.6762 0.153 Uiso 0.50 1 calc PR . .
H4E H 0.3580 0.8906 0.7884 0.153 Uiso 0.50 1 calc PR . .
H4F H 0.2890 0.9029 0.6916 0.153 Uiso 0.50 1 calc PR . .
N1 N 0.1859(3) 0.8248(2) 0.7990(3) 0.0451(11) Uani 1 1 d DU . .
C5 C 0.1556(15) 0.8934(6) 0.7864(10) 0.055(4) Uani 0.507(10) 1 d PDU A 1
C6 C 0.1613(10) 0.9383(5) 0.8713(10) 0.066(3) Uani 0.507(10) 1 d PDU A 1
C7 C 0.1349(10) 1.0046(5) 0.8493(12) 0.079(4) Uani 0.507(10) 1 d PDU A 1
H7 H 0.1404 1.0372 0.9041 0.094 Uiso 0.507(10) 1 calc PR A 1
C8 C 0.1015(10) 1.0232(7) 0.7510(11) 0.085(4) Uani 0.507(10) 1 d PDU A 1
H8 H 0.0846 1.0681 0.7383 0.102 Uiso 0.507(10) 1 calc PR A 1
C9 C 0.0924(10) 0.9766(6) 0.6710(12) 0.075(4) Uani 0.507(10) 1 d PDU A 1
H9 H 0.0723 0.9902 0.6021 0.090 Uiso 0.507(10) 1 calc PR A 1
C10 C 0.1124(12) 0.9089(6) 0.6895(11) 0.076(4) Uani 0.507(10) 1 d PDU A 1
C11 C 0.1938(9) 0.9220(7) 0.9829(11) 0.071(4) Uani 0.507(10) 1 d PDU A 1
H11A H 0.1977 0.8724 0.9895 0.085 Uiso 0.507(10) 1 calc PR A 1
C12 C 0.2862(11) 0.9509(11) 1.0102(19) 0.163(10) Uani 0.507(10) 1 d PDU A 1
H12A H 0.3068 0.9329 1.0791 0.244 Uiso 0.507(10) 1 calc PR A 1
H12B H 0.2817 0.9995 1.0152 0.244 Uiso 0.507(10) 1 calc PR A 1
H12C H 0.3296 0.9390 0.9540 0.244 Uiso 0.507(10) 1 calc PR A 1
C13 C 0.1267(14) 0.9475(13) 1.0685(13) 0.122(8) Uani 0.507(10) 1 d PDU A 1
H13A H 0.1443 0.9304 1.1391 0.184 Uiso 0.507(10) 1 calc PR A 1
H13B H 0.0657 0.9321 1.0510 0.184 Uiso 0.507(10) 1 calc PR A 1
H13C H 0.1277 0.9963 1.0697 0.184 Uiso 0.507(10) 1 calc PR A 1
C14 C 0.0982(9) 0.8590(8) 0.6010(10) 0.071(4) Uani 0.507(10) 1 d PDU A 1
H14A H 0.0852 0.8153 0.6363 0.086 Uiso 0.507(10) 1 calc PR A 1
C15 C 0.1813(10) 0.8489(9) 0.5309(14) 0.075(5) Uani 0.507(10) 1 d PDU A 1
H15A H 0.2302 0.8298 0.5741 0.112 Uiso 0.507(10) 1 calc PR A 1
H15B H 0.2008 0.8919 0.5018 0.112 Uiso 0.507(10) 1 calc PR A 1
H15C H 0.1665 0.8186 0.4719 0.112 Uiso 0.507(10) 1 calc PR A 1
C16 C 0.0158(10) 0.8755(12) 0.5299(12) 0.122(8) Uani 0.507(10) 1 d PDU A 1
H16A H -0.0053 0.8349 0.4942 0.183 Uiso 0.507(10) 1 calc PR A 1
H16B H 0.0332 0.9084 0.4758 0.183 Uiso 0.507(10) 1 calc PR A 1
H16C H -0.0328 0.8936 0.5745 0.183 Uiso 0.507(10) 1 calc PR A 1
C5' C 0.1352(16) 0.8834(6) 0.7630(10) 0.045(4) Uani 0.493(10) 1 d PDU A 2
C6' C 0.1248(8) 0.9368(5) 0.8341(9) 0.045(3) Uani 0.493(10) 1 d PDU A 2
C7' C 0.0796(10) 0.9946(6) 0.7977(10) 0.061(3) Uani 0.493(10) 1 d PDU A 2
H7' H 0.0755 1.0321 0.8438 0.073 Uiso 0.493(10) 1 calc PR A 2
C8' C 0.0414(10) 0.9977(7) 0.6974(8) 0.072(4) Uani 0.493(10) 1 d PDU A 2
H8' H 0.0090 1.0361 0.6752 0.086 Uiso 0.493(10) 1 calc PR A 2
C9' C 0.0511(9) 0.9442(7) 0.6299(9) 0.062(3) Uani 0.493(10) 1 d PDU A 2
H9' H 0.0226 0.9455 0.5617 0.075 Uiso 0.493(10) 1 calc PR A 2
C10' C 0.1021(11) 0.8870(6) 0.6581(8) 0.055(3) Uani 0.493(10) 1 d PDU A 2
C11' C 0.1645(9) 0.9376(6) 0.9455(9) 0.055(4) Uani 0.493(10) 1 d PDU A 2
H11B H 0.1728 0.8903 0.9685 0.066 Uiso 0.493(10) 1 calc PR A 2
C12' C 0.2569(11) 0.9711(12) 0.9488(16) 0.142(9) Uani 0.493(10) 1 d PDU A 2
H12D H 0.2726 0.9815 1.0233 0.214 Uiso 0.493(10) 1 calc PR A 2
H12E H 0.2550 1.0123 0.9069 0.214 Uiso 0.493(10) 1 calc PR A 2
H12F H 0.3024 0.9411 0.9185 0.214 Uiso 0.493(10) 1 calc PR A 2
C13' C 0.1016(13) 0.9713(12) 1.0273(11) 0.098(7) Uani 0.493(10) 1 d PDU A 2
H13D H 0.1296 0.9700 1.0985 0.147 Uiso 0.493(10) 1 calc PR A 2
H13E H 0.0437 0.9476 1.0294 0.147 Uiso 0.493(10) 1 calc PR A 2
H13F H 0.0914 1.0176 1.0061 0.147 Uiso 0.493(10) 1 calc PR A 2
C14' C 0.1113(8) 0.8320(7) 0.5764(9) 0.055(4) Uani 0.493(10) 1 d PDU A 2
H14B H 0.1438 0.7940 0.6109 0.066 Uiso 0.493(10) 1 calc PR A 2
C15' C 0.1644(9) 0.8530(10) 0.4771(10) 0.068(5) Uani 0.493(10) 1 d PDU A 2
H15D H 0.2242 0.8692 0.4987 0.102 Uiso 0.493(10) 1 calc PR A 2
H15E H 0.1318 0.8885 0.4397 0.102 Uiso 0.493(10) 1 calc PR A 2
H15F H 0.1715 0.8148 0.4291 0.102 Uiso 0.493(10) 1 calc PR A 2
C16' C 0.0173(7) 0.8071(9) 0.5396(10) 0.071(5) Uani 0.493(10) 1 d PDU A 2
H16D H 0.0248 0.7712 0.4873 0.107 Uiso 0.493(10) 1 calc PR A 2
H16E H -0.0160 0.8439 0.5065 0.107 Uiso 0.493(10) 1 calc PR A 2
H16F H -0.0164 0.7906 0.6018 0.107 Uiso 0.493(10) 1 calc PR A 2
N17 N 0.1110(3) 0.7500 1.0311(5) 0.0440(16) Uani 1 2 d SDU . .
Si18 Si 0.00677(17) 0.7419(6) 1.0926(2) 0.0626(19) Uani 0.50 1 d PDU A -1
C19 C 0.0123(9) 0.7084(9) 1.2318(7) 0.157(10) Uani 0.50 1 d PDU A -1
H19A H 0.0514 0.7368 1.2756 0.235 Uiso 0.50 1 calc PR A -1
H19B H 0.0369 0.6631 1.2303 0.235 Uiso 0.50 1 calc PR A -1
H19C H -0.0486 0.7075 1.2628 0.235 Uiso 0.50 1 calc PR A -1
C20 C -0.0748(7) 0.6873(7) 1.0205(9) 0.090(5) Uani 0.50 1 d PDU A -1
H20A H -0.1233 0.6740 1.0696 0.134 Uiso 0.50 1 calc PR A -1
H20B H -0.0434 0.6477 0.9942 0.134 Uiso 0.50 1 calc PR A -1
H20C H -0.1008 0.7117 0.9597 0.134 Uiso 0.50 1 calc PR A -1
C21 C -0.0493(9) 0.8248(8) 1.1025(11) 0.120(6) Uani 0.50 1 d PDU A -1
H21A H -0.0265 0.8485 1.1657 0.179 Uiso 0.50 1 calc PR A -1
H21B H -0.1148 0.8187 1.1090 0.179 Uiso 0.50 1 calc PR A -1
H21C H -0.0360 0.8508 1.0379 0.179 Uiso 0.50 1 calc PR A -1
Si22 Si 0.20667(17) 0.7368(4) 1.1081(2) 0.048(2) Uani 0.50 1 d PDU A -1
C23 C 0.3099(5) 0.7218(5) 1.0273(7) 0.049(3) Uani 0.50 1 d PDU A -1
H23A H 0.3054 0.6784 0.9919 0.073 Uiso 0.50 1 calc PR A -1
H23B H 0.3630 0.7224 1.0743 0.073 Uiso 0.50 1 calc PR A -1
H23C H 0.3158 0.7568 0.9730 0.073 Uiso 0.50 1 calc PR A -1
C24 C 0.1959(10) 0.6640(8) 1.2000(12) 0.105(6) Uani 0.50 1 d PDU A -1
H24A H 0.1345 0.6460 1.1956 0.157 Uiso 0.50 1 calc PR A -1
H24B H 0.2084 0.6781 1.2737 0.157 Uiso 0.50 1 calc PR A -1
H24C H 0.2393 0.6295 1.1789 0.157 Uiso 0.50 1 calc PR A -1
C25 C 0.2360(10) 0.8086(8) 1.1963(13) 0.115(7) Uani 0.50 1 d PDU A -1
H25A H 0.1815 0.8241 1.2334 0.172 Uiso 0.50 1 calc PR A -1
H25B H 0.2607 0.8448 1.1526 0.172 Uiso 0.50 1 calc PR A -1
H25C H 0.2811 0.7946 1.2492 0.172 Uiso 0.50 1 calc PR A -1

loop_
_atom_site_aniso_label
_atom_site_aniso_U_11
_atom_site_aniso_U_22
_atom_site_aniso_U_33
_atom_site_aniso_U_23
_atom_site_aniso_U_13
_atom_site_aniso_U_12
Sn1 0.0197(2) 0.0490(3) 0.0266(3) 0.000 0.00041(19) 0.000
C2 0.024(3) 0.087(4) 0.046(3) 0.009(3) 0.006(2) -0.012(3)
C3 0.016(3) 0.096(6) 0.028(4) 0.000 0.003(3) 0.000
C4 0.054(4) 0.114(6) 0.138(8) 0.041(6) 0.035(5) -0.023(4)
N1 0.035(2) 0.060(3) 0.040(3) 0.002(2) 0.007(2) -0.007(2)
C5 0.029(11) 0.056(6) 0.080(8) 0.025(6) 0.027(7) -0.011(7)
C6 0.031(8) 0.064(6) 0.103(8) 0.006(6) 0.024(7) 0.000(6)
C7 0.057(9) 0.067(7) 0.111(9) 0.011(7) 0.039(8) 0.014(7)
C8 0.057(9) 0.080(9) 0.119(11) 0.024(7) 0.043(8) 0.014(8)
C9 0.043(8) 0.072(7) 0.111(9) 0.039(6) 0.022(8) 0.000(7)
C10 0.063(9) 0.079(8) 0.085(8) 0.025(6) 0.030(7) 0.020(8)
C11 0.060(9) 0.049(8) 0.103(9) 0.001(7) 0.005(7) -0.015(7)
C12 0.102(12) 0.16(2) 0.22(2) 0.106(18) -0.074(12) -0.076(13)
C13 0.150(15) 0.117(19) 0.101(12) -0.048(15) -0.005(13) 0.039(14)
C14 0.072(9) 0.079(9) 0.063(9) 0.046(6) 0.008(7) 0.024(9)
C15 0.083(9) 0.065(10) 0.076(13) 0.000(10) 0.013(9) 0.007(9)
C16 0.096(11) 0.19(2) 0.080(11) 0.046(12) -0.004(8) 0.059(13)
C5' 0.025(9) 0.061(7) 0.049(6) 0.001(5) 0.010(6) -0.012(6)
C6' 0.026(7) 0.068(6) 0.041(6) 0.012(5) 0.012(5) 0.002(5)
C7' 0.057(8) 0.067(7) 0.058(7) 0.018(6) 0.020(6) 0.016(7)
C8' 0.055(8) 0.097(9) 0.063(7) 0.024(7) 0.023(6) 0.039(8)
C9' 0.040(7) 0.095(9) 0.052(7) 0.015(6) 0.016(6) 0.009(7)
C10' 0.054(8) 0.079(8) 0.030(6) 0.019(5) 0.025(5) 0.008(7)
C11' 0.062(8) 0.046(8) 0.056(7) 0.003(6) -0.012(7) -0.009(6)
C12' 0.089(11) 0.20(2) 0.143(18) 0.071(15) -0.068(10) -0.063(13)
C13' 0.139(14) 0.111(18) 0.045(8) -0.022(9) -0.025(9) 0.039(12)
C14' 0.047(7) 0.082(10) 0.037(6) 0.009(6) -0.005(6) 0.007(7)
C15' 0.042(7) 0.127(15) 0.036(8) -0.013(9) 0.003(6) 0.003(8)
C16' 0.038(6) 0.132(14) 0.045(8) 0.014(8) 0.008(5) 0.006(7)
N17 0.025(3) 0.073(5) 0.034(3) 0.000 -0.002(2) 0.000
Si18 0.0269(11) 0.130(6) 0.0306(13) 0.025(4) 0.0011(10) -0.004(3)
C19 0.050(8) 0.37(3) 0.049(7) 0.080(12) -0.005(6) -0.041(12)
C20 0.058(8) 0.153(12) 0.058(8) 0.052(8) 0.006(6) -0.058(9)
C21 0.079(11) 0.203(12) 0.076(10) -0.069(11) 0.016(9) 0.058(11)
Si22 0.0257(11) 0.088(7) 0.0295(12) -0.0050(18) -0.0038(9) -0.0005(17)
C23 0.027(5) 0.078(9) 0.041(6) 0.005(5) -0.006(4) -0.004(5)
C24 0.060(10) 0.196(15) 0.058(10) 0.065(10) -0.023(8) -0.026(11)
C25 0.065(11) 0.165(16) 0.115(14) -0.089(11) -0.050(10) 0.036(10)

loop_
_atom_type_symbol
_atom_type_description
_atom_type_scat_dispersion_real
_atom_type_scat_dispersion_imag
_atom_type_scat_source
C C 0.0181 0.0091 'International Tables Vol C Tables 4.2.6.8 and 6.1.1.4'
H H 0.0000 0.0000 'International Tables Vol C Tables 4.2.6.8 and 6.1.1.4'
N N 0.0311 0.0180 'International Tables Vol C Tables 4.2.6.8 and 6.1.1.4'
Si Si 0.2541 0.3302 'International Tables Vol C Tables 4.2.6.8 and 6.1.1.4'
Sn Sn 0.0259 5.4591 'International Tables Vol C Tables 4.2.6.8 and 6.1.1.4'

loop_
_geom_angle_atom_site_label_1
_geom_angle_atom_site_label_2
_geom_angle_atom_site_label_3
_geom_angle
_geom_angle_site_symmetry_1
_geom_angle_site_symmetry_3
_geom_angle_publ_flag
N17 Sn1 N1 103.65(14) . 7_575 ?
N17 Sn1 N1 103.65(14) . . ?
N1 Sn1 N1 85.1(2) 7_575 . ?
N1 C2 C3 125.3(6) . . ?
N1 C2 C4 118.3(6) . . ?
C3 C2 C4 116.4(5) . . ?
C2 C3 C2 129.8(7) . 7_575 ?
C2 C3 H3 115.1 . . ?
C2 C3 H3 115.1 7_575 . ?
C2 C4 H4A 109.5 . . ?
C2 C4 H4B 109.5 . . ?
H4A C4 H4B 109.5 . . ?
C2 C4 H4C 109.5 . . ?
H4A C4 H4C 109.5 . . ?
H4B C4 H4C 109.5 . . ?
C2 C4 H4D 109.5 . . ?
H4A C4 H4D 141.1 . . ?
H4B C4 H4D 56.3 . . ?
H4C C4 H4D 56.3 . . ?
C2 C4 H4E 109.5 . . ?
H4A C4 H4E 56.3 . . ?
H4B C4 H4E 141.1 . . ?
H4C C4 H4E 56.3 . . ?
H4D C4 H4E 109.5 . . ?
C2 C4 H4F 109.5 . . ?
H4A C4 H4F 56.3 . . ?
H4B C4 H4F 56.3 . . ?
H4C C4 H4F 141.1 . . ?
H4D C4 H4F 109.5 . . ?
H4E C4 H4F 109.5 . . ?
C2 N1 C5 115.8(11) . . ?
C2 N1 C5' 122.4(11) . . ?
C2 N1 Sn1 125.7(4) . . ?
C5 N1 Sn1 118.4(10) . . ?
C5' N1 Sn1 108.3(11) . . ?
C6 C5 C10 122.5(11) . . ?
C6 C5 N1 120.8(8) . . ?
C10 C5 N1 116.3(7) . . ?
C5 C6 C7 116.5(10) . . ?
C5 C6 C11 125.4(9) . . ?
C7 C6 C11 118.1(9) . . ?
C8 C7 C6 121.9(11) . . ?
C8 C7 H7 119.1 . . ?
C6 C7 H7 119.1 . . ?
C7 C8 C9 119.8(12) . . ?
C7 C8 H8 120.1 . . ?
C9 C8 H8 120.1 . . ?
C8 C9 C10 121.2(11) . . ?
C8 C9 H9 119.4 . . ?
C10 C9 H9 119.4 . . ?
C5 C10 C9 116.8(11) . . ?
C5 C10 C14 123.1(9) . . ?
C9 C10 C14 119.6(10) . . ?
C6 C11 C12 114.2(10) . . ?
C6 C11 C13 111.1(10) . . ?
C12 C11 C13 107.1(10) . . ?
C6 C11 H11A 108.1 . . ?
C12 C11 H11A 108.1 . . ?
C13 C11 H11A 108.1 . . ?
C11 C12 H12A 109.5 . . ?
C11 C12 H12B 109.5 . . ?
H12A C12 H12B 109.5 . . ?
C11 C12 H12C 109.5 . . ?
H12A C12 H12C 109.5 . . ?
H12B C12 H12C 109.5 . . ?
C11 C13 H13A 109.5 . . ?
C11 C13 H13B 109.5 . . ?
H13A C13 H13B 109.5 . . ?
C11 C13 H13C 109.5 . . ?
H13A C13 H13C 109.5 . . ?
H13B C13 H13C 109.5 . . ?
C10 C14 C15 113.3(10) . . ?
C10 C14 C16 112.8(11) . . ?
C15 C14 C16 109.7(10) . . ?
C10 C14 H14A 106.9 . . ?
C15 C14 H14A 106.9 . . ?
C16 C14 H14A 106.9 . . ?
C14 C15 H15A 109.5 . . ?
C14 C15 H15B 109.5 . . ?
H15A C15 H15B 109.5 . . ?
C14 C15 H15C 109.5 . . ?
H15A C15 H15C 109.5 . . ?
H15B C15 H15C 109.5 . . ?
C14 C16 H16A 109.5 . . ?
C14 C16 H16B 109.5 . . ?
H16A C16 H16B 109.5 . . ?
C14 C16 H16C 109.5 . . ?
H16A C16 H16C 109.5 . . ?
H16B C16 H16C 109.5 . . ?
C10' C5' C6' 121.0(10) . . ?
C10' C5' N1 120.4(7) . . ?
C6' C5' N1 118.5(7) . . ?
C5' C6' C7' 118.5(10) . . ?
C5' C6' C11' 123.2(8) . . ?
C7' C6' C11' 118.1(9) . . ?
C8' C7' C6' 121.7(11) . . ?
C8' C7' H7' 119.2 . . ?
C6' C7' H7' 119.2 . . ?
C9' C8' C7' 118.6(11) . . ?
C9' C8' H8' 120.7 . . ?
C7' C8' H8' 120.7 . . ?
C8' C9' C10' 122.6(11) . . ?
C8' C9' H9' 118.7 . . ?
C10' C9' H9' 118.7 . . ?
C5' C10' C9' 117.3(10) . . ?
C5' C10' C14' 124.2(8) . . ?
C9' C10' C14' 118.3(9) . . ?
C6' C11' C12' 112.3(10) . . ?
C6' C11' C13' 112.3(9) . . ?
C12' C11' C13' 109.3(10) . . ?
C6' C11' H11B 107.6 . . ?
C12' C11' H11B 107.6 . . ?
C13' C11' H11B 107.6 . . ?
C11' C12' H12D 109.5 . . ?
C11' C12' H12E 109.5 . . ?
H12D C12' H12E 109.5 . . ?
C11' C12' H12F 109.5 . . ?
H12D C12' H12F 109.5 . . ?
H12E C12' H12F 109.5 . . ?
C11' C13' H13D 109.5 . . ?
C11' C13' H13E 109.5 . . ?
H13D C13' H13E 109.5 . . ?
C11' C13' H13F 109.5 . . ?
H13D C13' H13F 109.5 . . ?
H13E C13' H13F 109.5 . . ?
C10' C14' C15' 113.0(10) . . ?
C10' C14' C16' 110.8(10) . . ?
C15' C14' C16' 108.2(8) . . ?
C10' C14' H14B 108.2 . . ?
C15' C14' H14B 108.2 . . ?
C16' C14' H14B 108.2 . . ?
C14' C15' H15D 109.5 . . ?
C14' C15' H15E 109.5 . . ?
H15D C15' H15E 109.5 . . ?
C14' C15' H15F 109.5 . . ?
H15D C15' H15F 109.5 . . ?
H15E C15' H15F 109.5 . . ?
C14' C16' H16D 109.5 . . ?
C14' C16' H16E 109.5 . . ?
H16D C16' H16E 109.5 . . ?
C14' C16' H16F 109.5 . . ?
H16D C16' H16F 109.5 . . ?
H16E C16' H16F 109.5 . . ?
Si18 N17 Si22 119.8(3) . 7_575 ?
Si18 N17 Si22 117.9(3) 7_575 7_575 ?
Si18 N17 Si22 117.9(3) . . ?
Si18 N17 Si22 119.8(3) 7_575 . ?
Si18 N17 Sn1 107.3(2) . . ?
Si18 N17 Sn1 107.3(2) 7_575 . ?
Si22 N17 Sn1 132.6(3) 7_575 . ?
Si22 N17 Sn1 132.6(3) . . ?
N17 Si18 C20 114.7(5) . . ?
N17 Si18 C19 114.1(5) . . ?
C20 Si18 C19 105.4(6) . . ?
N17 Si18 C21 110.0(6) . . ?
C20 Si18 C21 105.7(6) . . ?
C19 Si18 C21 106.3(6) . . ?
Si18 C19 H19A 109.5 . . ?
Si18 C19 H19B 109.5 . . ?
H19A C19 H19B 109.5 . . ?
Si18 C19 H19C 109.5 . . ?
H19A C19 H19C 109.5 . . ?
H19B C19 H19C 109.5 . . ?
Si18 C20 H20A 109.5 . . ?
Si18 C20 H20B 109.5 . . ?
H20A C20 H20B 109.5 . . ?
Si18 C20 H20C 109.5 . . ?
H20A C20 H20C 109.5 . . ?
H20B C20 H20C 109.5 . . ?
Si18 C21 H21A 109.5 . . ?
Si18 C21 H21B 109.5 . . ?
H21A C21 H21B 109.5 . . ?
Si18 C21 H21C 109.5 . . ?
H21A C21 H21C 109.5 . . ?
H21B C21 H21C 109.5 . . ?
N17 Si22 C23 113.4(3) . . ?
N17 Si22 C24 113.1(5) . . ?
C23 Si22 C24 106.1(6) . . ?
N17 Si22 C25 113.5(5) . . ?
C23 Si22 C25 104.7(6) . . ?
C24 Si22 C25 105.3(5) . . ?
Si22 C23 H23A 109.5 . . ?
Si22 C23 H23B 109.5 . . ?
H23A C23 H23B 109.5 . . ?
Si22 C23 H23C 109.5 . . ?
H23A C23 H23C 109.5 . . ?
H23B C23 H23C 109.5 . . ?
Si22 C24 H24A 109.5 . . ?
Si22 C24 H24B 109.5 . . ?
H24A C24 H24B 109.5 . . ?
Si22 C24 H24C 109.5 . . ?
H24A C24 H24C 109.5 . . ?
H24B C24 H24C 109.5 . . ?
Si22 C25 H25A 109.5 . . ?
Si22 C25 H25B 109.5 . . ?
H25A C25 H25B 109.5 . . ?
Si22 C25 H25C 109.5 . . ?
H25A C25 H25C 109.5 . . ?
H25B C25 H25C 109.5 . . ?

loop_
_geom_bond_atom_site_label_1
_geom_bond_atom_site_label_2
_geom_bond_distance
_geom_bond_site_symmetry_2
_geom_bond_publ_flag
Sn1 N17 2.159(6) . ?
Sn1 N1 2.223(4) 7_575 ?
Sn1 N1 2.223(4) . ?
C2 N1 1.331(7) . ?
C2 C3 1.377(7) . ?
C2 C4 1.524(9) . ?
C3 C2 1.377(7) 7_575 ?
C3 H3 0.9500 . ?
C4 H4A 0.9800 . ?
C4 H4B 0.9800 . ?
C4 H4C 0.9800 . ?
C4 H4D 0.9800 . ?
C4 H4E 0.9800 . ?
C4 H4F 0.9800 . ?
N1 C5 1.457(10) . ?
N1 C5' 1.468(10) . ?
C5 C6 1.394(9) . ?
C5 C10 1.403(9) . ?
C6 C7 1.417(11) . ?
C6 C11 1.508(12) . ?
C7 C8 1.374(11) . ?
C7 H7 0.9500 . ?
C8 C9 1.375(11) . ?
C8 H8 0.9500 . ?
C9 C10 1.411(11) . ?
C9 H9 0.9500 . ?
C10 C14 1.506(12) . ?
C11 C12 1.525(11) . ?
C11 C13 1.546(11) . ?
C11 H11A 1.0000 . ?
C12 H12A 0.9800 . ?
C12 H12B 0.9800 . ?
C12 H12C 0.9800 . ?
C13 H13A 0.9800 . ?
C13 H13B 0.9800 . ?
C13 H13C 0.9800 . ?
C14 C15 1.523(11) . ?
C14 C16 1.544(11) . ?
C14 H14A 1.0000 . ?
C15 H15A 0.9800 . ?
C15 H15B 0.9800 . ?
C15 H15C 0.9800 . ?
C16 H16A 0.9800 . ?
C16 H16B 0.9800 . ?
C16 H16C 0.9800 . ?
C5' C10' 1.399(9) . ?
C5' C6' 1.401(9) . ?
C6' C7' 1.414(11) . ?
C6' C11' 1.508(12) . ?
C7' C8' 1.375(11) . ?
C7' H7' 0.9500 . ?
C8' C9' 1.373(11) . ?
C8' H8' 0.9500 . ?
C9' C10' 1.419(11) . ?
C9' H9' 0.9500 . ?
C10' C14' 1.509(12) . ?
C11' C12' 1.524(11) . ?
C11' C13' 1.538(11) . ?
C11' H11B 1.0000 . ?
C12' H12D 0.9800 . ?
C12' H12E 0.9800 . ?
C12' H12F 0.9800 . ?
C13' H13D 0.9800 . ?
C13' H13E 0.9800 . ?
C13' H13F 0.9800 . ?
C14' C15' 1.527(11) . ?
C14' C16' 1.547(10) . ?
C14' H14B 1.0000 . ?
C15' H15D 0.9800 . ?
C15' H15E 0.9800 . ?
C15' H15F 0.9800 . ?
C16' H16D 0.9800 . ?
C16' H16E 0.9800 . ?
C16' H16F 0.9800 . ?
N17 Si18 1.730(5) . ?
N17 Si18 1.730(5) 7_575 ?
N17 Si22 1.732(5) 7_575 ?
N17 Si22 1.732(5) . ?
Si18 C20 1.863(8) . ?
Si18 C19 1.864(8) . ?
Si18 C21 1.865(8) . ?
C19 H19A 0.9800 . ?
C19 H19B 0.9800 . ?
C19 H19C 0.9800 . ?
C20 H20A 0.9800 . ?
C20 H20B 0.9800 . ?
C20 H20C 0.9800 . ?
C21 H21A 0.9800 . ?
C21 H21B 0.9800 . ?
C21 H21C 0.9800 . ?
Si22 C23 1.854(7) . ?
Si22 C24 1.865(8) . ?
Si22 C25 1.866(8) . ?
C23 H23A 0.9800 . ?
C23 H23B 0.9800 . ?
C23 H23C 0.9800 . ?
C24 H24A 0.9800 . ?
C24 H24B 0.9800 . ?
C24 H24C 0.9800 . ?
C25 H25A 0.9800 . ?
C25 H25B 0.9800 . ?
C25 H25C 0.9800 . ?

loop_
_geom_torsion_atom_site_label_1
_geom_torsion_atom_site_label_2
_geom_torsion_atom_site_label_3
_geom_torsion_atom_site_label_4
_geom_torsion
_geom_torsion_site_symmetry_1
_geom_torsion_site_symmetry_2
_geom_torsion_site_symmetry_3
_geom_torsion_site_symmetry_4
_geom_torsion_publ_flag
N1 C2 C3 C2 17.5(14) . . . 7_575 ?
C4 C2 C3 C2 -161.8(7) . . . 7_575 ?
C3 C2 N1 C5 -174.7(7) . . . . ?
C4 C2 N1 C5 4.6(9) . . . . ?
C3 C2 N1 C5' -155.1(7) . . . . ?
C4 C2 N1 C5' 24.2(9) . . . . ?
C3 C2 N1 Sn1 1.0(9) . . . . ?
C4 C2 N1 Sn1 -179.7(5) . . . . ?
N17 Sn1 N1 C2 91.5(4) . . . . ?
N1 Sn1 N1 C2 -11.3(5) 7_575 . . . ?
N17 Sn1 N1 C5 -92.8(5) . . . . ?
N1 Sn1 N1 C5 164.3(4) 7_575 . . . ?
N17 Sn1 N1 C5' -109.5(4) . . . . ?
N1 Sn1 N1 C5' 147.6(4) 7_575 . . . ?
C2 N1 C5 C6 -96.0(19) . . . . ?
C5' N1 C5 C6 148(7) . . . . ?
Sn1 N1 C5 C6 87.9(19) . . . . ?
C2 N1 C5 C10 90.6(19) . . . . ?
C5' N1 C5 C10 -25(4) . . . . ?
Sn1 N1 C5 C10 -85.5(19) . . . . ?
C10 C5 C6 C7 -10(3) . . . . ?
N1 C5 C6 C7 176.6(16) . . . . ?
C10 C5 C6 C11 170.2(17) . . . . ?
N1 C5 C6 C11 -3(3) . . . . ?
C5 C6 C7 C8 3(2) . . . . ?
C11 C6 C7 C8 -177.6(12) . . . . ?
C6 C7 C8 C9 0(2) . . . . ?
C7 C8 C9 C10 3(2) . . . . ?
C6 C5 C10 C9 14(3) . . . . ?
N1 C5 C10 C9 -172.7(16) . . . . ?
C6 C5 C10 C14 -174.2(17) . . . . ?
N1 C5 C10 C14 -1(3) . . . . ?
C8 C9 C10 C5 -10(3) . . . . ?
C8 C9 C10 C14 177.6(14) . . . . ?
C5 C6 C11 C12 108(2) . . . . ?
C7 C6 C11 C12 -71.0(16) . . . . ?
C5 C6 C11 C13 -130.4(19) . . . . ?
C7 C6 C11 C13 50.2(17) . . . . ?
C5 C10 C14 C15 -81(2) . . . . ?
C9 C10 C14 C15 90.6(18) . . . . ?
C5 C10 C14 C16 153.6(19) . . . . ?
C9 C10 C14 C16 -35(2) . . . . ?
C2 N1 C5' C10' 72(2) . . . . ?
C5 N1 C5' C10' 146(7) . . . . ?
Sn1 N1 C5' C10' -88(2) . . . . ?
C2 N1 C5' C6' -104.8(18) . . . . ?
C5 N1 C5' C6' -31(4) . . . . ?
Sn1 N1 C5' C6' 95.5(18) . . . . ?
C10' C5' C6' C7' 0(3) . . . . ?
N1 C5' C6' C7' 177.1(15) . . . . ?
C10' C5' C6' C11' -175.7(16) . . . . ?
N1 C5' C6' C11' 1(3) . . . . ?
C5' C6' C7' C8' 4(2) . . . . ?
C11' C6' C7' C8' -179.8(12) . . . . ?
C6' C7' C8' C9' -3(2) . . . . ?
C7' C8' C9' C10' -3(2) . . . . ?
C6' C5' C10' C9' -5(3) . . . . ?
N1 C5' C10' C9' 178.0(17) . . . . ?
C6' C5' C10' C14' 179.4(16) . . . . ?
N1 C5' C10' C14' 3(3) . . . . ?
C8' C9' C10' C5' 7(2) . . . . ?
C8' C9' C10' C14' -177.8(13) . . . . ?
C5' C6' C11' C12' 93.7(19) . . . . ?
C7' C6' C11' C12' -82.4(15) . . . . ?
C5' C6' C11' C13' -142.7(18) . . . . ?
C7' C6' C11' C13' 41.2(16) . . . . ?
C5' C10' C14' C15' -119.4(18) . . . . ?
C9' C10' C14' C15' 65.5(17) . . . . ?
C5' C10' C14' C16' 119.0(19) . . . . ?
C9' C10' C14' C16' -56.2(17) . . . . ?
N1 Sn1 N17 Si18 -130.3(4) 7_575 . . . ?
N1 Sn1 N17 Si18 141.5(4) . . . . ?
N1 Sn1 N17 Si18 -141.5(4) 7_575 . . 7_575 ?
N1 Sn1 N17 Si18 130.3(4) . . . 7_575 ?
N1 Sn1 N17 Si22 56.1(4) 7_575 . . 7_575 ?
N1 Sn1 N17 Si22 -32.1(4) . . . 7_575 ?
N1 Sn1 N17 Si22 32.1(4) 7_575 . . . ?
N1 Sn1 N17 Si22 -56.2(4) . . . . ?
Si18 N17 Si18 C20 127.4(6) 7_575 . . . ?
Si22 N17 Si18 C20 -149.7(6) 7_575 . . . ?
Si22 N17 Si18 C20 -129.6(6) . . . . ?
Sn1 N17 Si18 C20 35.7(6) . . . . ?
Si18 N17 Si18 C19 -110.8(6) 7_575 . . . ?
Si22 N17 Si18 C19 -28.0(8) 7_575 . . . ?
Si22 N17 Si18 C19 -7.9(8) . . . . ?
Sn1 N17 Si18 C19 157.5(6) . . . . ?
Si18 N17 Si18 C21 8.5(5) 7_575 . . . ?
Si22 N17 Si18 C21 91.4(6) 7_575 . . . ?
Si22 N17 Si18 C21 111.5(6) . . . . ?
Sn1 N17 Si18 C21 -83.2(5) . . . . ?
Si18 N17 Si22 C23 162.7(6) . . . . ?
Si18 N17 Si22 C23 174.8(6) 7_575 . . . ?
Si22 N17 Si22 C23 -96.4(5) 7_575 . . . ?
Sn1 N17 Si22 C23 1.8(7) . . . . ?
Si18 N17 Si22 C24 41.9(8) . . . . ?
Si18 N17 Si22 C24 54.0(8) 7_575 . . . ?
Si22 N17 Si22 C24 142.8(6) 7_575 . . . ?
Sn1 N17 Si22 C24 -119.0(7) . . . . ?
Si18 N17 Si22 C25 -78.0(8) . . . . ?
Si18 N17 Si22 C25 -65.9(8) 7_575 . . . ?
Si22 N17 Si22 C25 22.9(7) 7_575 . . . ?
Sn1 N17 Si22 C25 121.1(7) . . . . ?
